data_1537238
loop_
_publ_author_name
'Lange, S.'
'Sebastian, C.P.'
'Nilges, T.'

_publ_section_title
;
 A new preparative approach to Hg Pb P14 structure type materials: crystal
 structure of Cu0.73 Sn1.27 P14 and characterization of M(1-x) Sn(1+x) P14
 (M = Cu, Ag) and Ag Sb P14
;
_journal_name_full 'Zeitschrift fuer Anorganische und Allgemeine Chemie'
_journal_page_first 195
_journal_page_last 203
_journal_volume 632
_journal_year 2006
_chemical_formula_sum 'Cu0.73 P14 Sn1.27'
_chemical_name_systematic 'Cu0.73 Sn1.27 P14'
_space_group_IT_number 62
_symmetry_space_group_name_Hall '-P 2ac 2n'
_symmetry_space_group_name_H-M 'P n m a'
_cell_angle_alpha 90
_cell_angle_beta 90
_cell_angle_gamma 90
_cell_formula_units_Z 4
_cell_length_a 12.513
_cell_length_b 9.8
_cell_length_c 10.445
_cell_volume 1280.843
_citation_journal_id_ASTM ZAACAB
_cod_data_source_file Lange_ZAACAB_2006_919.cif
_cod_data_source_block Cu0.73P14Sn1.27
_cod_database_code 1537238

loop_
_symmetry_equiv_pos_as_xyz
x,y,z
-x+1/2,-y,z+1/2
x+1/2,-y+1/2,-z+1/2
-x,y+1/2,-z
-x,-y,-z
x-1/2,y,-z-1/2
-x-1/2,y-1/2,z-1/2
x,-y-1/2,z

loop_
_atom_site_label
_atom_site_type_symbol
_atom_site_fract_x
_atom_site_fract_y
_atom_site_fract_z
_atom_site_occupancy
_atom_site_U_iso_or_equiv
P9 P 0.0583 0.25 0.7201 1 0.0
P6 P 0.35655 0.0532 0.6295 1 0.0
P8 P 0.4126 0.25 0.9038 1 0.0
Sn1 Sn 0.3245 0.25 0.4986 0.272 0.0
Cu1 Cu 0.32445 0.25 0.49864 0.728 0.0
Sn2 Sn 0.6773 0.21643 0.40562 0.5 0.0
P2 P 0.4699 0.25 0.3449 1 0.0
P4 P 0.43279 0.0835 0.2108 1 0.0
P1 P 0.1799 0.25 0.3511 1 0.0
P5 P 0.31577 0.0781 0.8318 1 0.0
P3 P 0.07948 0.0796 0.4183 1 0.0
P7 P 0.03056 0.078 0.8522 1 0.0
